data_4035942
loop_
_publ_author_name
'Reutskaya, Elena'
'Osipyan, Angelina'
'Sapegin, Alexander'
'Novikov, Alexander S.'
'Krasavin, Mikhail'

_publ_section_title
;
 Rethinking Hydrolytic Imidazoline Ring Expansion: A Common Approach to
 the Preparation of Medium-Sized Rings via Side-Chain Insertion into
 [1.4]Oxa- and [1.4]Thiazepinone Scaffolds.
;
_journal_issue 4
_journal_name_full 'The Journal of organic chemistry'
_journal_page_first 1693
_journal_page_last 1705
_journal_paper_doi 10.1021/acs.joc.8b02805
_journal_volume 84
_journal_year 2019
_chemical_formula_moiety 'C2 H6 O S, C15 H13 N3 O4'
_chemical_formula_sum 'C17 H19 N3 O5 S'
_chemical_formula_weight 377.41
_space_group_crystal_system monoclinic
_space_group_IT_number 14
_space_group_name_Hall '-P 2yn'
_space_group_name_H-M_alt 'P 1 21/n 1'
_atom_sites_solution_hydrogens geom
_atom_sites_solution_primary dual
_audit_creation_date 2018-05-27
_audit_creation_method
;
Olex2 1.2
(compiled 2018.05.18 svn.r3508 for OlexSys, GUI svn.r5497)
;
_audit_update_record
;
2018-05-27 deposited with the CCDC.
2018-10-28 downloaded from the CCDC.
;
_cell_angle_alpha 90
_cell_angle_beta 90.284(4)
_cell_angle_gamma 90
_cell_formula_units_Z 4
_cell_length_a 13.2944(6)
_cell_length_b 9.4754(4)
_cell_length_c 13.8198(6)
_cell_measurement_reflns_used 10586
_cell_measurement_temperature 100(10)
_cell_measurement_theta_max 30.7850
_cell_measurement_theta_min 3.0270
_cell_volume 1740.86(13)
_computing_cell_refinement
;
CrysAlisPro, Agilent Technologies,
Version 1.171.36.32 (release 02-08-2013 CrysAlis171 .NET)
(compiled Aug  2 2013,16:46:58)
;
_computing_data_collection
;
CrysAlisPro, Agilent Technologies,
Version 1.171.36.32 (release 02-08-2013 CrysAlis171 .NET)
(compiled Aug  2 2013,16:46:58)
;
_computing_data_reduction
;
CrysAlisPro, Agilent Technologies,
Version 1.171.36.32 (release 02-08-2013 CrysAlis171 .NET)
(compiled Aug  2 2013,16:46:58)
;
_computing_molecular_graphics 'Olex2 (Dolomanov et al., 2009)'
_computing_publication_material 'Olex2 (Dolomanov et al., 2009)'
_computing_structure_refinement 'ShelXL (Sheldrick, 2015)'
_computing_structure_solution 'ShelXT (Sheldrick, 2015)'
_diffrn_ambient_temperature 100(10)
_diffrn_detector_area_resol_mean 8.1048
_diffrn_measured_fraction_theta_full 0.994
_diffrn_measured_fraction_theta_max 0.995
_diffrn_measurement_details
;
#__ type_ start__ end____ width___ exp.time_
  1 omega  -66.00  -35.00   1.0000    1.3200
omega____ theta____ kappa____ phi______ frames
    -      -22.5803 -178.0000  -60.0000 31

#__ type_ start__ end____ width___ exp.time_
  2 omega  -92.00   -5.00   1.0000    1.3200
omega____ theta____ kappa____ phi______ frames
    -      -22.5803  -77.0000  -90.0000 87

#__ type_ start__ end____ width___ exp.time_
  3 omega  -65.00  -19.00   1.0000    1.3200
omega____ theta____ kappa____ phi______ frames
    -      -22.5803  -57.0000  -60.0000 46

#__ type_ start__ end____ width___ exp.time_
  4 omega  -22.00   11.00   1.0000    1.3200
omega____ theta____ kappa____ phi______ frames
    -       23.6741  -99.0000   30.0000 33

#__ type_ start__ end____ width___ exp.time_
  5 omega   25.00   65.00   1.0000    1.3200
omega____ theta____ kappa____ phi______ frames
    -       23.6741  -99.0000   30.0000 40

#__ type_ start__ end____ width___ exp.time_
  6 omega  -45.00  -10.00   1.0000    1.3200
omega____ theta____ kappa____ phi______ frames
    -       23.6741  -57.0000  -90.0000 35

#__ type_ start__ end____ width___ exp.time_
  7 omega  -97.00  -72.00   1.0000    1.3200
omega____ theta____ kappa____ phi______ frames
    -      -22.5803 -178.0000   60.0000 25

#__ type_ start__ end____ width___ exp.time_
  8 omega   -6.00   22.00   1.0000    1.3200
omega____ theta____ kappa____ phi______ frames
    -       23.6741   86.0000  -62.0000 28

#__ type_ start__ end____ width___ exp.time_
  9 omega   64.00   90.00   1.0000    1.3200
omega____ theta____ kappa____ phi______ frames
    -       23.6741   77.0000  -60.0000 26

#__ type_ start__ end____ width___ exp.time_
 10 omega   56.00   81.00   1.0000    1.3200
omega____ theta____ kappa____ phi______ frames
    -       23.6741 -178.0000 -180.0000 25

#__ type_ start__ end____ width___ exp.time_
 11 omega  -60.00  -34.00   1.0000    1.3200
omega____ theta____ kappa____ phi______ frames
    -      -22.5803  178.0000  120.0000 26

#__ type_ start__ end____ width___ exp.time_
 12 omega  -95.00  -67.00   1.0000    1.3200
omega____ theta____ kappa____ phi______ frames
    -      -22.5803 -178.0000 -120.0000 28

#__ type_ start__ end____ width___ exp.time_
 13 omega   75.00  100.00   1.0000    1.3200
omega____ theta____ kappa____ phi______ frames
    -       23.6741 -178.0000 -180.0000 25

#__ type_ start__ end____ width___ exp.time_
 14 omega   35.00   61.00   1.0000    1.3200
omega____ theta____ kappa____ phi______ frames
    -       23.6741 -178.0000 -180.0000 26

#__ type_ start__ end____ width___ exp.time_
 15 omega   38.00   64.00   1.0000    1.3200
omega____ theta____ kappa____ phi______ frames
    -       23.6741  -99.0000 -180.0000 26

#__ type_ start__ end____ width___ exp.time_
 16 omega  -10.00   97.00   1.0000    1.3200
omega____ theta____ kappa____ phi______ frames
    -       23.6741   19.0000 -120.0000 107

#__ type_ start__ end____ width___ exp.time_
 17 omega  -88.00  -38.00   1.0000    1.3200
omega____ theta____ kappa____ phi______ frames
    -      -22.5803  -57.0000   90.0000 50
;
_diffrn_measurement_device_type 'Xcalibur, Eos'
_diffrn_measurement_method '\w scans'
_diffrn_orient_matrix_UB_11 0.0453796000
_diffrn_orient_matrix_UB_12 0.0183336000
_diffrn_orient_matrix_UB_13 0.0241394000
_diffrn_orient_matrix_UB_21 -0.0280524000
_diffrn_orient_matrix_UB_22 0.0279969000
_diffrn_orient_matrix_UB_23 0.0390513000
_diffrn_orient_matrix_UB_31 0.0006155000
_diffrn_orient_matrix_UB_32 -0.0669799000
_diffrn_orient_matrix_UB_33 0.0229177000
_diffrn_radiation_monochromator graphite
_diffrn_radiation_type MoK\a
_diffrn_radiation_wavelength 0.71073
_diffrn_reflns_av_R_equivalents 0.0332
_diffrn_reflns_av_unetI/netI 0.0225
_diffrn_reflns_Laue_measured_fraction_full 0.994
_diffrn_reflns_Laue_measured_fraction_max 0.995
_diffrn_reflns_limit_h_max 17
_diffrn_reflns_limit_h_min -17
_diffrn_reflns_limit_k_max 12
_diffrn_reflns_limit_k_min -12
_diffrn_reflns_limit_l_max 17
_diffrn_reflns_limit_l_min -17
_diffrn_reflns_number 21902
_diffrn_reflns_point_group_measured_fraction_full 0.994
_diffrn_reflns_point_group_measured_fraction_max 0.995
_diffrn_reflns_theta_full 25.242
_diffrn_reflns_theta_max 27.499
_diffrn_reflns_theta_min 2.640
_diffrn_source 'Enhance (Mo) X-ray Source'
_exptl_absorpt_coefficient_mu 0.221
_exptl_absorpt_correction_T_max 1.00000
_exptl_absorpt_correction_T_min 0.95049
_exptl_absorpt_correction_type multi-scan
_exptl_absorpt_process_details
;
CrysAlisPro, Agilent Technologies,
Version 1.171.36.32 (release 02-08-2013 CrysAlis171 .NET)
(compiled Aug  2 2013,16:46:58)
Empirical absorption correction using spherical harmonics,
 implemented in SCALE3 ABSPACK scaling algorithm.
;
_exptl_crystal_colour 'clear light white'
_exptl_crystal_colour_lustre clear
_exptl_crystal_colour_modifier light
_exptl_crystal_colour_primary white
_exptl_crystal_density_diffrn 1.440
_exptl_crystal_description prism
_exptl_crystal_F_000 792
_exptl_crystal_size_max 0.7
_exptl_crystal_size_mid 0.5
_exptl_crystal_size_min 0.4
_refine_diff_density_max 0.803
_refine_diff_density_min -0.715
_refine_diff_density_rms 0.053
_refine_ls_extinction_method none
_refine_ls_goodness_of_fit_ref 1.056
_refine_ls_hydrogen_treatment constr
_refine_ls_matrix_type full
_refine_ls_number_parameters 237
_refine_ls_number_reflns 3978
_refine_ls_number_restraints 0
_refine_ls_restrained_S_all 1.056
_refine_ls_R_factor_all 0.0412
_refine_ls_R_factor_gt 0.0373
_refine_ls_shift/su_max 0.000
_refine_ls_shift/su_mean 0.000
_refine_ls_structure_factor_coef Fsqd
_refine_ls_weighting_details 'w=1/[\s^2^(Fo^2^)+(0.0421P)^2^+1.2587P] where P=(Fo^2^+2Fc^2^)/3'
_refine_ls_weighting_scheme calc
_refine_ls_wR_factor_gt 0.0909
_refine_ls_wR_factor_ref 0.0935
_reflns_Friedel_coverage 0.000
_reflns_number_gt 3668
_reflns_number_total 3978
_reflns_threshold_expression 'I > 2\s(I)'
_cod_data_source_file jo8b02805_si_002.cif
_cod_data_source_block reu-073
_cod_database_code 4035942
_shelx_shelxl_version_number 2018/3
_chemical_oxdiff_formula 'C15 H13 N3 O4'
_shelx_space_group_comment
;
The symmetry employed for this shelxl refinement is uniquely defined
by the following loop, which should always be used as a source of
symmetry information in preference to the above space-group names.
They are only intended as comments.
;
_reflns_odcompleteness_completeness 99.79
_reflns_odcompleteness_iscentric 1
_reflns_odcompleteness_theta 28.51
_olex2_refinement_description
;
1. Others
 Fixed Uiso: H1(0.014) H2(0.017) H14(0.016) H5(0.018) H8A(0.016) H8B(0.016)
 H11(0.019) H9A(0.017) H9B(0.017) H12(0.02) H4(0.024) H2A(0.024) H3(0.027)
 H16A(0.036) H16B(0.036) H16C(0.036) H17A(0.031) H17B(0.031) H17C(0.031)
 Fixed X: H1(0.925629) H2(0.740014) H14(0.583548) H5(0.931337) H8A(0.863779)
 H8B(0.961979) H11(0.648916) H9A(0.876196) H9B(0.806008) H12(0.535774)
 H4(0.890131) H2A(0.69875) H3(0.776066) H16A(0.787358) H16B(0.823571)
 H16C(0.763224) H17A(1.053927) H17B(1.001129) H17C(0.949767)
 Fixed Y: H1(0.504071) H2(0.582145) H14(0.456211) H5(0.398105) H8A(0.245701)
 H8B(0.318894) H11(0.257508) H9A(0.47648) H9B(0.344293) H12(0.150228)
 H4(0.554168) H2A(0.754188) H3(0.734153) H16A(0.960752) H16B(1.026122)
 H16C(0.883984) H17A(0.916902) H17B(1.047949) H17C(0.968882)
 Fixed Z: H1(0.447918) H2(0.310929) H14(0.601737) H5(0.713442) H8A(0.376652)
 H8B(0.338643) H11(0.30053) H9A(0.248898) H9B(0.238883) H12(0.403935)
 H4(0.835809) H2A(0.656306) H3(0.806871) H16A(0.376663) H16B(0.475047)
 H16C(0.474315) H17A(0.331277) H17B(0.378089) H17C(0.291312)
;
_olex2_submission_special_instructions 'No special instructions were received'

loop_
_space_group_symop_operation_xyz
'x, y, z'
'-x+1/2, y+1/2, -z+1/2'
'-x, -y, -z'
'x-1/2, -y-1/2, z-1/2'

loop_
_atom_site_label
_atom_site_type_symbol
_atom_site_fract_x
_atom_site_fract_y
_atom_site_fract_z
_atom_site_U_iso_or_equiv
_atom_site_adp_type
_atom_site_occupancy
_atom_site_site_symmetry_order
_atom_site_calc_flag
_atom_site_refinement_flags_posn
S1 S 0.92717(3) 0.84354(4) 0.43181(2) 0.01510(10) Uani 1 1 d .
O2 O 0.84963(8) 0.24665(11) 0.55204(7) 0.0150(2) Uani 1 1 d .
O1 O 0.71741(8) 0.59991(10) 0.50700(7) 0.0139(2) Uani 1 1 d .
O0AA O 0.90388(9) 0.70974(11) 0.37613(8) 0.0185(2) Uani 1 1 d .
O4 O 0.45455(9) 0.29316(13) 0.65089(8) 0.0244(3) Uani 1 1 d .
O3 O 0.43308(9) 0.12164(12) 0.54915(9) 0.0267(3) Uani 1 1 d .
N1 N 0.89954(9) 0.42109(12) 0.45020(8) 0.0114(2) Uani 1 1 d .
H1 H 0.925629 0.504071 0.447918 0.014 Uiso 1 1 calc R
N2 N 0.74848(9) 0.49450(13) 0.32493(8) 0.0138(2) Uani 1 1 d .
H2 H 0.740014 0.582145 0.310929 0.017 Uiso 1 1 calc R
N3 N 0.47361(9) 0.23250(14) 0.57453(10) 0.0186(3) Uani 1 1 d .
C15 C 0.66467(10) 0.47896(14) 0.47945(10) 0.0123(3) Uani 1 1 d .
C7 C 0.86412(10) 0.37208(14) 0.53462(10) 0.0112(3) Uani 1 1 d .
C10 C 0.68346(10) 0.42444(15) 0.38671(10) 0.0129(3) Uani 1 1 d .
C14 C 0.59666(10) 0.41728(15) 0.54133(10) 0.0137(3) Uani 1 1 d .
H14 H 0.583548 0.456211 0.601737 0.016 Uiso 1 1 calc R
C5 C 0.88489(11) 0.46952(16) 0.70160(10) 0.0153(3) Uani 1 1 d .
H5 H 0.931337 0.398105 0.713442 0.018 Uiso 1 1 calc R
C8 C 0.89454(11) 0.33611(15) 0.36238(10) 0.0131(3) Uani 1 1 d .
H8A H 0.863779 0.245701 0.376652 0.016 Uiso 1 1 calc R
H8B H 0.961979 0.318894 0.338643 0.016 Uiso 1 1 calc R
C1 C 0.76893(11) 0.58713(15) 0.59515(10) 0.0136(3) Uani 1 1 d .
C6 C 0.84065(10) 0.48137(14) 0.61030(10) 0.0126(3) Uani 1 1 d .
C11 C 0.63524(11) 0.29822(16) 0.36027(10) 0.0158(3) Uani 1 1 d .
H11 H 0.648916 0.257508 0.300530 0.019 Uiso 1 1 calc R
C9 C 0.83245(11) 0.41312(15) 0.28431(10) 0.0141(3) Uani 1 1 d .
H9A H 0.876196 0.476480 0.248898 0.017 Uiso 1 1 calc R
H9B H 0.806008 0.344293 0.238883 0.017 Uiso 1 1 calc R
C13 C 0.54836(10) 0.29534(16) 0.51075(10) 0.0149(3) Uani 1 1 d .
C12 C 0.56768(11) 0.23364(16) 0.42187(11) 0.0170(3) Uani 1 1 d .
H12 H 0.535774 0.150228 0.403935 0.020 Uiso 1 1 calc R
C4 C 0.86034(12) 0.56325(17) 0.77510(11) 0.0196(3) Uani 1 1 d .
H4 H 0.890131 0.554168 0.835809 0.024 Uiso 1 1 calc R
C2 C 0.74518(12) 0.68264(17) 0.66783(11) 0.0200(3) Uani 1 1 d .
H2A H 0.698750 0.754188 0.656306 0.024 Uiso 1 1 calc R
C3 C 0.79141(12) 0.67037(18) 0.75797(11) 0.0225(3) Uani 1 1 d .
H3 H 0.776066 0.734153 0.806871 0.027 Uiso 1 1 calc R
C16 C 0.81201(12) 0.93972(17) 0.44046(13) 0.0239(3) Uani 1 1 d .
H16A H 0.787358 0.960752 0.376663 0.036 Uiso 1 1 calc GR
H16B H 0.823571 1.026122 0.475047 0.036 Uiso 1 1 calc GR
H16C H 0.763224 0.883984 0.474315 0.036 Uiso 1 1 calc GR
C17 C 0.99032(13) 0.95755(16) 0.34845(11) 0.0209(3) Uani 1 1 d .
H17A H 1.053927 0.916902 0.331277 0.031 Uiso 1 1 calc GR
H17B H 1.001129 1.047949 0.378089 0.031 Uiso 1 1 calc GR
H17C H 0.949767 0.968882 0.291312 0.031 Uiso 1 1 calc GR

loop_
_atom_site_aniso_label
_atom_site_aniso_U_11
_atom_site_aniso_U_22
_atom_site_aniso_U_33
_atom_site_aniso_U_23
_atom_site_aniso_U_13
_atom_site_aniso_U_12
S1 0.02019(18) 0.01039(17) 0.01468(17) -0.00086(12) -0.00315(13) 0.00110(13)
O2 0.0205(5) 0.0109(5) 0.0137(5) 0.0007(4) 0.0019(4) -0.0011(4)
O1 0.0171(5) 0.0109(5) 0.0138(5) -0.0006(4) 0.0007(4) 0.0009(4)
O0AA 0.0279(6) 0.0093(5) 0.0184(5) -0.0016(4) 0.0018(4) -0.0018(4)
O4 0.0247(6) 0.0270(6) 0.0218(6) 0.0062(5) 0.0094(5) 0.0018(5)
O3 0.0206(6) 0.0188(6) 0.0407(7) 0.0043(5) 0.0069(5) -0.0040(5)
N1 0.0138(5) 0.0088(5) 0.0117(5) -0.0007(4) 0.0024(4) -0.0018(4)
N2 0.0174(6) 0.0111(5) 0.0130(5) 0.0020(4) 0.0030(5) 0.0031(5)
N3 0.0131(6) 0.0170(6) 0.0257(7) 0.0080(5) 0.0027(5) 0.0030(5)
C15 0.0122(6) 0.0098(6) 0.0149(6) 0.0002(5) -0.0009(5) 0.0027(5)
C7 0.0098(6) 0.0123(6) 0.0114(6) -0.0014(5) -0.0004(5) 0.0006(5)
C10 0.0121(6) 0.0138(7) 0.0126(6) 0.0020(5) -0.0004(5) 0.0035(5)
C14 0.0131(6) 0.0154(7) 0.0125(6) 0.0012(5) 0.0012(5) 0.0052(5)
C5 0.0143(6) 0.0171(7) 0.0144(6) -0.0005(5) 0.0011(5) -0.0043(5)
C8 0.0163(6) 0.0118(6) 0.0112(6) -0.0020(5) 0.0032(5) 0.0016(5)
C1 0.0151(7) 0.0135(6) 0.0124(6) -0.0011(5) 0.0034(5) -0.0019(5)
C6 0.0137(6) 0.0113(6) 0.0127(6) -0.0013(5) 0.0037(5) -0.0031(5)
C11 0.0183(7) 0.0154(7) 0.0136(6) -0.0011(5) -0.0017(5) 0.0014(6)
C9 0.0173(7) 0.0144(7) 0.0107(6) -0.0001(5) 0.0042(5) 0.0022(5)
C13 0.0119(6) 0.0155(7) 0.0176(7) 0.0061(5) 0.0012(5) 0.0022(5)
C12 0.0161(7) 0.0143(7) 0.0207(7) 0.0015(6) -0.0035(5) -0.0010(5)
C4 0.0211(7) 0.0247(8) 0.0132(7) -0.0043(6) 0.0004(5) -0.0070(6)
C2 0.0206(7) 0.0187(7) 0.0207(7) -0.0062(6) 0.0035(6) 0.0034(6)
C3 0.0242(8) 0.0258(8) 0.0177(7) -0.0123(6) 0.0046(6) -0.0018(6)
C16 0.0210(8) 0.0159(7) 0.0347(9) -0.0070(7) -0.0052(7) 0.0035(6)
C17 0.0290(8) 0.0128(7) 0.0208(7) 0.0024(6) -0.0057(6) -0.0047(6)

loop_
_atom_type_symbol
_atom_type_description
_atom_type_scat_dispersion_real
_atom_type_scat_dispersion_imag
_atom_type_scat_source
C C 0.0033 0.0016 'International Tables Vol C Tables 4.2.6.8 and 6.1.1.4'
H H 0.0000 0.0000 'International Tables Vol C Tables 4.2.6.8 and 6.1.1.4'
N N 0.0061 0.0033 'International Tables Vol C Tables 4.2.6.8 and 6.1.1.4'
O O 0.0106 0.0060 'International Tables Vol C Tables 4.2.6.8 and 6.1.1.4'
S S 0.1246 0.1234 'International Tables Vol C Tables 4.2.6.8 and 6.1.1.4'

loop_
_geom_angle_atom_site_label_1
_geom_angle_atom_site_label_2
_geom_angle_atom_site_label_3
_geom_angle
O0AA S1 C16 106.74(7)
O0AA S1 C17 105.87(7)
C16 S1 C17 98.05(8)
C15 O1 C1 114.16(10)
C7 N1 C8 121.16(11)
C10 N2 C9 117.43(11)
O4 N3 O3 123.50(13)
O4 N3 C13 118.16(13)
O3 N3 C13 118.35(13)
O1 C15 C10 117.34(12)
C14 C15 O1 120.63(12)
C14 C15 C10 122.03(13)
O2 C7 N1 124.12(13)
O2 C7 C6 119.76(12)
N1 C7 C6 116.12(12)
N2 C10 C15 119.97(13)
N2 C10 C11 122.17(13)
C11 C10 C15 117.86(13)
C15 C14 C13 117.95(13)
C4 C5 C6 120.70(14)
N1 C8 C9 110.11(11)
C6 C1 O1 121.50(12)
C2 C1 O1 117.44(13)
C2 C1 C6 121.05(13)
C5 C6 C7 119.03(12)
C5 C6 C1 118.53(13)
C1 C6 C7 122.18(12)
C12 C11 C10 120.90(13)
N2 C9 C8 112.74(11)
C14 C13 N3 118.15(13)
C12 C13 N3 119.56(13)
C12 C13 C14 122.28(13)
C11 C12 C13 118.86(14)
C3 C4 C5 120.03(14)
C1 C2 C3 119.46(14)
C4 C3 C2 120.17(14)

loop_
_geom_bond_atom_site_label_1
_geom_bond_atom_site_label_2
_geom_bond_distance
S1 O0AA 1.5143(10)
S1 C16 1.7861(16)
S1 C17 1.7912(16)
O2 C7 1.2280(17)
O1 C15 1.3955(17)
O1 C1 1.3999(17)
O4 N3 1.2292(18)
O3 N3 1.2308(18)
N1 C7 1.3431(17)
N1 C8 1.4578(17)
N2 C10 1.3871(18)
N2 C9 1.4704(18)
N3 C13 1.4586(18)
C15 C10 1.4055(19)
C15 C14 1.378(2)
C7 C6 1.5055(18)
C10 C11 1.404(2)
C14 C13 1.387(2)
C5 C6 1.394(2)
C5 C4 1.389(2)
C8 C9 1.5392(19)
C1 C6 1.398(2)
C1 C2 1.389(2)
C11 C12 1.383(2)
C13 C12 1.385(2)
C4 C3 1.387(2)
C2 C3 1.391(2)
